data_4118214
loop_
_publ_author_name
'Matthew E. O'Reilly'
'Ion Ghiviriga'
'Khalil A. Abboud'
'Adam S. Veige'

_publ_section_title
;
 A New ONO3-Trianionic Pincer-Type Ligand for Generating Highly
 Nucleophilic Metal-Carbon Multiple Bonds
;
_journal_name_full 'Journal of the American Chemical Society'
_journal_page_first 11185
_journal_page_last 11195
_journal_paper_doi 10.1021/ja302222s
_journal_volume 134
_journal_year 2012
_chemical_formula_sum 'C27 H26.94 Br0.03 F12 N O3 W'
_chemical_formula_weight 827.68
_chemical_name_systematic
; 
 ? 
;
_space_group_IT_number 2
_symmetry_cell_setting triclinic
_symmetry_space_group_name_Hall '-P 1'
_symmetry_space_group_name_H-M 'P -1'
_atom_sites_solution_hydrogens geom
_atom_sites_solution_primary direct
_atom_sites_solution_secondary difmap
_audit_creation_method SHELXL-97
_audit_update_record
;
2011-05-03 # Formatted by publCIF
;
_cell_angle_alpha 86.891(2)
_cell_angle_beta 82.183(2)
_cell_angle_gamma 70.699(2)
_cell_formula_units_Z 2
_cell_length_a 8.5483(3)
_cell_length_b 9.4574(3)
_cell_length_c 19.5076(6)
_cell_measurement_reflns_used 9851
_cell_measurement_temperature 100(2)
_cell_measurement_theta_max 28.0
_cell_measurement_theta_min 2.0
_cell_volume 1474.54(9)
_computing_cell_refinement 'Bruker APEX2'
_computing_data_collection 'Bruker APEX2 (Bruker, 2008)'
_computing_data_reduction 'Bruker SAINT (Bruker, 2008)'
_computing_molecular_graphics 'Bruker SHELXTL'
_computing_publication_material 'Bruker SHELXTL'
_computing_structure_refinement 'Bruker SHELXTL'
_computing_structure_solution 'Bruker SHELXTL (Bruker, 2008)'
_diffrn_ambient_temperature 100(2)
_diffrn_measured_fraction_theta_full 0.991
_diffrn_measured_fraction_theta_max 0.991
_diffrn_measurement_device_type 'SMART CCD area detector'
_diffrn_measurement_method '\w and \f scans'
_diffrn_radiation_monochromator graphite
_diffrn_radiation_source 'fine-focus sealed tube'
_diffrn_radiation_type MoK\a
_diffrn_radiation_wavelength 0.71073
_diffrn_reflns_av_R_equivalents 0.0620
_diffrn_reflns_av_sigmaI/netI 0.0448
_diffrn_reflns_limit_h_max 10
_diffrn_reflns_limit_h_min -10
_diffrn_reflns_limit_k_max 11
_diffrn_reflns_limit_k_min -11
_diffrn_reflns_limit_l_max 23
_diffrn_reflns_limit_l_min -23
_diffrn_reflns_number 28207
_diffrn_reflns_theta_full 25.48
_diffrn_reflns_theta_max 25.48
_diffrn_reflns_theta_min 1.05
_diffrn_standards_decay_% 1
_diffrn_standards_number 0
_exptl_absorpt_coefficient_mu 4.064
_exptl_absorpt_correction_T_max 0.6607
_exptl_absorpt_correction_T_min 0.5304
_exptl_absorpt_correction_type numerical
_exptl_absorpt_process_details 'based on measured indexed crystal faces, Bruker SHELXTL  v6.14 (Bruker 2008)'
_exptl_crystal_colour red
_exptl_crystal_density_diffrn 1.864
_exptl_crystal_description irregular
_exptl_crystal_F_000 806
_exptl_crystal_size_max 0.14
_exptl_crystal_size_mid 0.12
_exptl_crystal_size_min 0.08
_refine_diff_density_max 1.198
_refine_diff_density_min -0.981
_refine_diff_density_rms 0.110
_refine_ls_extinction_method none
_refine_ls_goodness_of_fit_ref 1.050
_refine_ls_hydrogen_treatment constr
_refine_ls_matrix_type full
_refine_ls_number_parameters 403
_refine_ls_number_reflns 5441
_refine_ls_number_restraints 0
_refine_ls_restrained_S_all 1.050
_refine_ls_R_factor_all 0.0337
_refine_ls_R_factor_gt 0.0251
_refine_ls_shift/su_max 0.002
_refine_ls_shift/su_mean 0.000
_refine_ls_structure_factor_coef Fsqd
_refine_ls_weighting_details 'calc w=1/[\s^2^(Fo^2^)+(0.0173P)^2^+0.9282P] where P=(Fo^2^+2Fc^2^)/3'
_refine_ls_weighting_scheme calc
_refine_ls_wR_factor_gt 0.0476
_refine_ls_wR_factor_ref 0.0503
_reflns_number_gt 4758
_reflns_number_total 5441
_reflns_threshold_expression I>2\s(I)
_cod_data_source_file ja302222s_si_001_2.cif
_cod_data_source_block orei24
_cod_original_cell_volume 1474.54(8)
_cod_database_code 4118214

loop_
_symmetry_equiv_pos_as_xyz
'x, y, z'
'-x, -y, -z'

loop_
_atom_site_label
_atom_site_type_symbol
_atom_site_fract_x
_atom_site_fract_y
_atom_site_fract_z
_atom_site_U_iso_or_equiv
_atom_site_adp_type
_atom_site_occupancy
_atom_site_symmetry_multiplicity
_atom_site_calc_flag
_atom_site_refinement_flags
W1 W 0.360877(17) 0.173628(16) 0.254948(8) 0.01640(6) Uani 1 1 d .
F1 F 0.5880(2) 0.4612(2) 0.28612(12) 0.0303(5) Uani 1 1 d .
F2 F 0.7688(2) 0.2958(2) 0.34064(11) 0.0274(5) Uani 1 1 d .
F3 F 0.6058(2) 0.4965(2) 0.39253(12) 0.0304(6) Uani 1 1 d .
F4 F 0.6595(2) 0.0982(2) 0.42223(11) 0.0288(5) Uani 1 1 d .
F5 F 0.5490(2) 0.2925(2) 0.48633(11) 0.0310(6) Uani 1 1 d .
F6 F 0.3976(2) 0.1660(2) 0.45947(12) 0.0314(5) Uani 1 1 d .
F7 F 0.1602(3) 0.3244(2) 0.00081(11) 0.0284(5) Uani 1 1 d .
F8 F 0.2913(3) 0.1095(2) 0.04228(11) 0.0308(5) Uani 1 1 d .
F9 F 0.4092(2) 0.2785(2) 0.02696(11) 0.0291(5) Uani 1 1 d .
F10 F -0.0894(2) 0.4073(2) 0.10214(11) 0.0266(5) Uani 1 1 d .
F11 F 0.0017(3) 0.1759(2) 0.13293(13) 0.0354(6) Uani 1 1 d .
F12 F -0.0415(2) 0.3500(2) 0.20661(11) 0.0276(5) Uani 1 1 d .
O1 O 0.5040(3) 0.2101(3) 0.31714(12) 0.0193(6) Uani 1 1 d .
O2 O 0.3011(3) 0.2015(3) 0.16198(12) 0.0195(6) Uani 1 1 d .
O3 O 0.5245(3) -0.0024(3) 0.23140(12) 0.0180(6) Uani 1 1 d .
N1 N 0.2585(3) 0.3959(3) 0.25586(15) 0.0169(7) Uani 1 1 d .
Br Br -0.097(2) 0.5834(19) 0.2883(9) 0.050(4) Uiso 0.03 1 d P
C1 C 0.4814(4) 0.3133(4) 0.36891(19) 0.0182(8) Uani 1 1 d .
C2 C 0.3058(4) 0.4308(4) 0.37755(18) 0.0166(8) Uani 1 1 d .
C3 C 0.2080(4) 0.4656(4) 0.32274(18) 0.0168(8) Uani 1 1 d .
C4 C 0.0460(4) 0.5697(4) 0.33369(19) 0.0203(8) Uani 1 1 d .
C5 C -0.0103(4) 0.6470(4) 0.39556(19) 0.0220(9) Uani 1 1 d .
H5 H -0.1167 0.7175 0.4015 0.026 Uiso 1 1 calc R
C6 C 0.0889(4) 0.6213(4) 0.44871(19) 0.0190(8) Uani 1 1 d .
C7 C 0.2446(4) 0.5116(4) 0.43873(18) 0.0176(8) Uani 1 1 d .
H7 H 0.3111 0.4910 0.4744 0.021 Uiso 1 1 calc R
C8 C 0.6117(4) 0.3925(4) 0.3474(2) 0.0202(8) Uani 1 1 d .
C9 C 0.5219(4) 0.2179(4) 0.4348(2) 0.0222(9) Uani 1 1 d .
C10 C 0.0309(4) 0.7124(4) 0.5144(2) 0.0244(9) Uani 1 1 d .
H10A H 0.0917 0.7815 0.5145 0.037 Uiso 1 1 calc R
H10B H 0.0507 0.6464 0.5538 0.037 Uiso 1 1 calc R
H10C H -0.0863 0.7669 0.5165 0.037 Uiso 1 1 calc R
C11 C 0.1969(4) 0.3106(4) 0.12278(18) 0.0166(8) Uani 1 1 d .
C12 C 0.2072(4) 0.4648(4) 0.13456(18) 0.0166(8) Uani 1 1 d .
C13 C 0.2442(4) 0.4975(4) 0.19899(18) 0.0157(8) Uani 1 1 d .
C14 C 0.2661(4) 0.6366(4) 0.2059(2) 0.0206(9) Uani 1 1 d .
H14 H 0.2955 0.6590 0.2471 0.025 Uiso 1 1 calc R
C15 C 0.2447(4) 0.7408(4) 0.1526(2) 0.0209(9) Uani 1 1 d .
H15 H 0.2598 0.8320 0.1587 0.025 Uiso 1 1 calc R
C16 C 0.2010(4) 0.7124(4) 0.08978(19) 0.0196(8) Uani 1 1 d .
C17 C 0.1849(4) 0.5732(4) 0.08265(19) 0.0186(8) Uani 1 1 d .
H17 H 0.1576 0.5513 0.0408 0.022 Uiso 1 1 calc R
C18 C 0.2638(4) 0.2562(4) 0.0475(2) 0.0229(9) Uani 1 1 d .
C19 C 0.0150(4) 0.3108(4) 0.1412(2) 0.0206(9) Uani 1 1 d .
C20 C 0.1761(5) 0.8246(4) 0.0318(2) 0.0269(9) Uani 1 1 d .
H20A H 0.2826 0.8296 0.0109 0.040 Uiso 1 1 calc R
H20B H 0.1079 0.9213 0.0495 0.040 Uiso 1 1 calc R
H20C H 0.1220 0.7951 -0.0022 0.040 Uiso 1 1 calc R
C21 C 0.6921(4) -0.0850(4) 0.1986(2) 0.0227(9) Uani 1 1 d .
C22 C 0.7123(5) -0.0172(5) 0.1275(2) 0.0425(12) Uani 1 1 d .
H22A H 0.7048 0.0855 0.1317 0.064 Uiso 1 1 calc R
H22B H 0.6256 -0.0223 0.1021 0.064 Uiso 1 1 calc R
H22C H 0.8193 -0.0718 0.1033 0.064 Uiso 1 1 calc R
C23 C 0.7040(5) -0.2471(5) 0.1966(3) 0.0477(13) Uani 1 1 d .
H23A H 0.6918 -0.2849 0.2430 0.072 Uiso 1 1 calc R
H23B H 0.8107 -0.3039 0.1730 0.072 Uiso 1 1 calc R
H23C H 0.6169 -0.2559 0.1725 0.072 Uiso 1 1 calc R
C24 C 0.8137(4) -0.0623(5) 0.2438(2) 0.0353(11) Uani 1 1 d .
H24A H 0.8027 0.0421 0.2440 0.053 Uiso 1 1 calc R
H24B H 0.9259 -0.1192 0.2256 0.053 Uiso 1 1 calc R
H24C H 0.7891 -0.0953 0.2901 0.053 Uiso 1 1 calc R
C25 C 0.1954(4) 0.1209(4) 0.31414(18) 0.0197(8) Uani 1 1 d .
H25 H 0.0983 0.2025 0.3226 0.024 Uiso 1 1 calc R
C26 C 0.1779(5) -0.0170(4) 0.3514(2) 0.0299(10) Uani 1 1 d .
H26A H 0.1071 -0.0543 0.3276 0.036 Uiso 1 1 calc R
H26B H 0.1213 0.0108 0.3976 0.036 Uiso 1 1 calc R
C27 C 0.3404(5) -0.1428(4) 0.3571(2) 0.0335(10) Uani 1 1 d .
H27A H 0.3174 -0.2263 0.3812 0.050 Uiso 1 1 calc R
H27B H 0.4102 -0.1087 0.3821 0.050 Uiso 1 1 calc R
H27C H 0.3967 -0.1731 0.3116 0.050 Uiso 1 1 calc R

loop_
_atom_site_aniso_label
_atom_site_aniso_U_11
_atom_site_aniso_U_22
_atom_site_aniso_U_33
_atom_site_aniso_U_23
_atom_site_aniso_U_13
_atom_site_aniso_U_12
W1 0.01531(7) 0.01641(9) 0.01462(9) -0.00102(6) -0.00044(5) -0.00180(5)
F1 0.0250(11) 0.0386(14) 0.0269(14) 0.0105(11) -0.0006(10) -0.0127(10)
F2 0.0128(10) 0.0342(13) 0.0319(14) -0.0046(10) 0.0009(9) -0.0040(9)
F3 0.0250(11) 0.0323(13) 0.0363(15) -0.0117(11) 0.0003(10) -0.0127(10)
F4 0.0238(11) 0.0280(12) 0.0257(13) 0.0028(10) -0.0064(10) 0.0043(9)
F5 0.0323(12) 0.0380(14) 0.0196(13) -0.0022(10) -0.0109(10) -0.0039(10)
F6 0.0249(11) 0.0367(14) 0.0314(14) 0.0136(11) -0.0004(10) -0.0117(10)
F7 0.0344(12) 0.0343(13) 0.0164(12) 0.000(1) -0.008(1) -0.0091(10)
F8 0.0482(13) 0.0224(12) 0.0216(13) -0.0059(10) -0.0045(11) -0.0103(10)
F9 0.0268(11) 0.0361(13) 0.0213(13) -0.0057(10) 0.0055(10) -0.0086(10)
F10 0.0197(10) 0.0343(13) 0.0264(13) 0.0052(10) -0.0092(10) -0.0080(9)
F11 0.0328(12) 0.0282(13) 0.0519(17) 0.0000(12) -0.0062(11) -0.0188(10)
F12 0.0204(10) 0.0412(14) 0.0194(13) -0.0008(10) 0.0039(9) -0.0102(10)
O1 0.0170(12) 0.0202(14) 0.0162(14) -0.0038(11) -0.0008(10) 0.0001(10)
O2 0.0195(12) 0.0183(13) 0.0175(14) -0.0026(11) -0.0028(11) -0.0015(10)
O3 0.0181(12) 0.0181(13) 0.0143(14) 0.0001(11) 0.0018(10) -0.0026(10)
N1 0.0183(14) 0.0194(16) 0.0110(17) -0.0026(13) -0.0045(12) -0.0018(12)
C1 0.0147(16) 0.020(2) 0.018(2) -0.0021(16) 0.0003(15) -0.0036(15)
C2 0.0132(16) 0.0187(19) 0.016(2) -0.0008(16) 0.0001(15) -0.0038(14)
C3 0.0177(17) 0.0158(19) 0.016(2) -0.0022(15) 0.0005(15) -0.0051(14)
C4 0.0208(18) 0.017(2) 0.020(2) -0.0029(16) 0.0026(16) -0.0040(15)
C5 0.0162(17) 0.023(2) 0.023(2) -0.0015(17) 0.0001(16) -0.0022(15)
C6 0.0170(17) 0.020(2) 0.020(2) -0.0035(16) 0.0053(15) -0.0084(15)
C7 0.0186(17) 0.023(2) 0.014(2) 0.0014(16) -0.0037(15) -0.0100(15)
C8 0.0155(17) 0.024(2) 0.019(2) 0.0005(17) 0.0017(15) -0.0047(15)
C9 0.0182(18) 0.026(2) 0.020(2) 0.0003(17) -0.0021(16) -0.0035(16)
C10 0.0221(19) 0.027(2) 0.022(2) -0.0056(18) 0.0002(17) -0.0057(16)
C11 0.0177(17) 0.0169(19) 0.013(2) 0.0026(15) -0.0022(15) -0.0037(15)
C12 0.0141(16) 0.020(2) 0.015(2) -0.0003(16) -0.0002(15) -0.0056(14)
C13 0.0093(15) 0.0184(19) 0.016(2) -0.0017(16) 0.0007(14) -0.0002(14)
C14 0.0174(17) 0.021(2) 0.023(2) -0.0068(17) -0.0028(16) -0.0044(15)
C15 0.0205(18) 0.016(2) 0.026(2) 0.0009(17) -0.0026(16) -0.0054(15)
C16 0.0149(17) 0.022(2) 0.021(2) 0.0043(17) -0.0015(15) -0.0048(15)
C17 0.0144(16) 0.025(2) 0.016(2) -0.0004(17) -0.0007(15) -0.0064(15)
C18 0.026(2) 0.024(2) 0.019(2) -0.0014(17) -0.0015(17) -0.0092(16)
C19 0.0240(19) 0.020(2) 0.020(2) 0.0004(17) -0.0038(17) -0.0104(16)
C20 0.030(2) 0.025(2) 0.026(2) 0.0050(18) -0.0043(18) -0.0105(17)
C21 0.0155(17) 0.026(2) 0.020(2) -0.0064(17) 0.0035(16) 0.0015(15)
C22 0.030(2) 0.060(3) 0.026(3) -0.002(2) 0.009(2) -0.005(2)
C23 0.031(2) 0.028(3) 0.077(4) -0.017(2) 0.004(2) -0.0020(19)
C24 0.0197(19) 0.039(3) 0.038(3) -0.011(2) -0.0027(19) 0.0033(18)
C25 0.0211(18) 0.025(2) 0.010(2) 0.0005(16) 0.0029(15) -0.0062(16)
C26 0.031(2) 0.030(2) 0.027(3) -0.0006(19) 0.0068(18) -0.0124(18)
C27 0.046(2) 0.030(2) 0.031(3) 0.0120(19) -0.005(2) -0.023(2)

loop_
_atom_type_symbol
_atom_type_description
_atom_type_scat_dispersion_real
_atom_type_scat_dispersion_imag
_atom_type_scat_source
C C 0.0033 0.0016 'International Tables Vol C Tables 4.2.6.8 and 6.1.1.4'
H H 0.0000 0.0000 'International Tables Vol C Tables 4.2.6.8 and 6.1.1.4'
N N 0.0061 0.0033 'International Tables Vol C Tables 4.2.6.8 and 6.1.1.4'
O O 0.0106 0.0060 'International Tables Vol C Tables 4.2.6.8 and 6.1.1.4'
F F 0.0171 0.0103 'International Tables Vol C Tables 4.2.6.8 and 6.1.1.4'
Br Br -0.2901 2.4595 'International Tables Vol C Tables 4.2.6.8 and 6.1.1.4'
W W -0.8490 6.8722 'International Tables Vol C Tables 4.2.6.8 and 6.1.1.4'

loop_
_geom_angle_atom_site_label_1
_geom_angle_atom_site_label_2
_geom_angle_atom_site_label_3
_geom_angle
O3 W1 C25 105.50(13)
O3 W1 O2 91.21(10)
C25 W1 O2 109.41(13)
O3 W1 O1 88.34(9)
C25 W1 O1 104.44(13)
O2 W1 O1 144.95(11)
O3 W1 N1 154.64(11)
C25 W1 N1 99.81(14)
O2 W1 N1 81.84(10)
O1 W1 N1 83.76(10)
C1 O1 W1 134.82(19)
C11 O2 W1 138.9(2)
C21 O3 W1 150.5(2)
C13 N1 C3 114.7(3)
C13 N1 W1 128.2(2)
C3 N1 W1 116.7(2)
O1 C1 C8 105.9(3)
O1 C1 C2 113.3(3)
C8 C1 C2 109.2(3)
O1 C1 C9 105.0(3)
C8 C1 C9 110.4(3)
C2 C1 C9 112.7(3)
C7 C2 C3 118.6(3)
C7 C2 C1 120.4(3)
C3 C2 C1 120.8(3)
C2 C3 C4 118.9(3)
C2 C3 N1 124.5(3)
C4 C3 N1 116.5(3)
C5 C4 C3 120.3(3)
C5 C4 Br 113.5(7)
C3 C4 Br 124.8(7)
C4 C5 C6 121.4(3)
C4 C5 H5 119.3
C6 C5 H5 119.3
C7 C6 C5 117.5(3)
C7 C6 C10 121.3(3)
C5 C6 C10 121.2(3)
C6 C7 C2 122.9(3)
C6 C7 H7 118.6
C2 C7 H7 118.6
F1 C8 F3 107.2(3)
F1 C8 F2 106.7(3)
F3 C8 F2 106.8(3)
F1 C8 C1 110.5(3)
F3 C8 C1 113.2(3)
F2 C8 C1 112.1(3)
F6 C9 F4 106.7(3)
F6 C9 F5 107.3(3)
F4 C9 F5 106.2(3)
F6 C9 C1 110.9(3)
F4 C9 C1 111.5(3)
F5 C9 C1 113.8(3)
C6 C10 H10A 109.5
C6 C10 H10B 109.5
H10A C10 H10B 109.5
C6 C10 H10C 109.5
H10A C10 H10C 109.5
H10B C10 H10C 109.5
O2 C11 C12 111.2(3)
O2 C11 C19 109.6(3)
C12 C11 C19 110.3(3)
O2 C11 C18 103.1(3)
C12 C11 C18 112.4(3)
C19 C11 C18 110.1(3)
C17 C12 C13 119.1(3)
C17 C12 C11 121.4(3)
C13 C12 C11 119.5(3)
C14 C13 C12 117.7(3)
C14 C13 N1 120.0(3)
C12 C13 N1 122.3(3)
C15 C14 C13 121.3(3)
C15 C14 H14 119.4
C13 C14 H14 119.4
C14 C15 C16 121.5(3)
C14 C15 H15 119.2
C16 C15 H15 119.2
C17 C16 C15 116.8(3)
C17 C16 C20 121.1(3)
C15 C16 C20 122.1(3)
C16 C17 C12 123.5(3)
C16 C17 H17 118.3
C12 C17 H17 118.3
F9 C18 F8 106.8(3)
F9 C18 F7 107.1(3)
F8 C18 F7 106.3(3)
F9 C18 C11 110.8(3)
F8 C18 C11 111.3(3)
F7 C18 C11 114.1(3)
F12 C19 F10 106.9(3)
F12 C19 F11 107.5(3)
F10 C19 F11 107.0(3)
F12 C19 C11 110.9(3)
F10 C19 C11 112.2(3)
F11 C19 C11 112.0(3)
C16 C20 H20A 109.5
C16 C20 H20B 109.5
H20A C20 H20B 109.5
C16 C20 H20C 109.5
H20A C20 H20C 109.5
H20B C20 H20C 109.5
O3 C21 C23 107.3(3)
O3 C21 C22 107.0(3)
C23 C21 C22 112.9(3)
O3 C21 C24 106.4(3)
C23 C21 C24 111.6(3)
C22 C21 C24 111.3(4)
C21 C22 H22A 109.5
C21 C22 H22B 109.5
H22A C22 H22B 109.5
C21 C22 H22C 109.5
H22A C22 H22C 109.5
H22B C22 H22C 109.5
C21 C23 H23A 109.5
C21 C23 H23B 109.5
H23A C23 H23B 109.5
C21 C23 H23C 109.5
H23A C23 H23C 109.5
H23B C23 H23C 109.5
C21 C24 H24A 109.5
C21 C24 H24B 109.5
H24A C24 H24B 109.5
C21 C24 H24C 109.5
H24A C24 H24C 109.5
H24B C24 H24C 109.5
C26 C25 W1 137.2(3)
C26 C25 H25 111.4
W1 C25 H25 111.4
C25 C26 C27 115.1(3)
C25 C26 H26A 108.5
C27 C26 H26A 108.5
C25 C26 H26B 108.5
C27 C26 H26B 108.5
H26A C26 H26B 107.5
C26 C27 H27A 109.5
C26 C27 H27B 109.5
H27A C27 H27B 109.5
C26 C27 H27C 109.5
H27A C27 H27C 109.5
H27B C27 H27C 109.5

loop_
_geom_bond_atom_site_label_1
_geom_bond_atom_site_label_2
_geom_bond_distance
W1 O3 1.819(2)
W1 C25 1.882(4)
W1 O2 1.931(2)
W1 O1 1.953(2)
W1 N1 1.993(3)
F1 C8 1.337(4)
F2 C8 1.345(4)
F3 C8 1.339(4)
F4 C9 1.340(4)
F5 C9 1.345(4)
F6 C9 1.335(4)
F7 C18 1.344(4)
F8 C18 1.336(4)
F9 C18 1.333(4)
F10 C19 1.335(4)
F11 C19 1.338(4)
F12 C19 1.328(4)
O1 C1 1.392(4)
O2 C11 1.391(4)
O3 C21 1.462(4)
N1 C13 1.418(5)
N1 C3 1.440(4)
Br C4 1.571(16)
C1 C8 1.539(5)
C1 C2 1.539(4)
C1 C9 1.541(5)
C2 C7 1.395(5)
C2 C3 1.404(5)
C3 C4 1.405(4)
C4 C5 1.388(5)
C5 C6 1.389(5)
C5 H5 0.9300
C6 C7 1.387(5)
C6 C10 1.514(5)
C7 H7 0.9300
C10 H10A 0.9600
C10 H10B 0.9600
C10 H10C 0.9600
C11 C12 1.522(5)
C11 C19 1.547(5)
C11 C18 1.552(5)
C12 C17 1.387(5)
C12 C13 1.411(5)
C13 C14 1.404(5)
C14 C15 1.381(5)
C14 H14 0.9300
C15 C16 1.392(5)
C15 H15 0.9300
C16 C17 1.384(5)
C16 C20 1.496(5)
C17 H17 0.9300
C20 H20A 0.9600
C20 H20B 0.9600
C20 H20C 0.9600
C21 C23 1.505(6)
C21 C22 1.509(6)
C21 C24 1.523(5)
C22 H22A 0.9600
C22 H22B 0.9600
C22 H22C 0.9600
C23 H23A 0.9600
C23 H23B 0.9600
C23 H23C 0.9600
C24 H24A 0.9600
C24 H24B 0.9600
C24 H24C 0.9600
C25 C26 1.499(5)
C25 H25 0.9300
C26 C27 1.515(5)
C26 H26A 0.9700
C26 H26B 0.9700
C27 H27A 0.9600
C27 H27B 0.9600
C27 H27C 0.9600
